data_4517986
loop_
_publ_author_name
'Provis-Evans, Cei B.'
'Lau, Samantha'
'Krewald, Vera'
'Webster, Ruth L.'

_publ_section_title
;
 Regioselective Alkyne Cyclotrimerization with an In Situ-Generated
 [Fe(II)H(salen)]&#x00B7;Bpin Catalyst
;
_journal_name_full 'ACS Catalysis'
_journal_page_first 10157
_journal_page_last 10168
_journal_paper_doi 10.1021/acscatal.0c03068
_journal_year 2020
_chemical_formula_moiety 'C32 H28 Fe2 N4 O5'
_chemical_formula_sum 'C32 H28 Fe2 N4 O5'
_chemical_formula_weight 660.28
_space_group_IT_number 2
_space_group_name_Hall '-P 1'
_space_group_name_H-M_alt 'P -1'
_symmetry_cell_setting triclinic
_symmetry_space_group_name_H-M 'P -1'
_atom_sites_solution_hydrogens geom
_atom_sites_solution_primary direct
_atom_sites_solution_secondary difmap
_audit_creation_method SHELXL-97
_cell_angle_alpha 67.142(1)
_cell_angle_beta 85.858(1)
_cell_angle_gamma 73.156(2)
_cell_formula_units_Z 2
_cell_length_a 10.7340(3)
_cell_length_b 10.8150(2)
_cell_length_c 13.7380(4)
_cell_measurement_reflns_used 47181
_cell_measurement_temperature 150(2)
_cell_measurement_theta_max 25.028
_cell_measurement_theta_min 2.910
_cell_volume 1405.06(7)
_computing_cell_refinement 'HKL Scalepack (Otwinowski & Minor 1997)'
_computing_data_collection 'Collect (Bruker AXS BV, 1997-2004)'
_computing_data_reduction 'Denzo & Scalepack (Otwinowski & Minor, 1997)'
_computing_molecular_graphics 'ORTEX (P.McArdle, 1995)'
_computing_publication_material 'SHELXL-97/2 (Sheldrick,1997)'
_computing_structure_refinement 'SHELXL-97 (Sheldrick, 1997)'
_computing_structure_solution 'SHELXS-97 (Sheldrick, 1990)'
_diffrn_ambient_temperature 150(2)
_diffrn_measured_fraction_theta_full 0.992
_diffrn_measured_fraction_theta_max 0.992
_diffrn_measurement_device_type '95mm CCD camera on \k-goniostat'
_diffrn_measurement_method CCD
_diffrn_radiation_monochromator graphite
_diffrn_radiation_source 'fine-focus sealed tube'
_diffrn_radiation_type MoK\a
_diffrn_radiation_wavelength 0.71073
_diffrn_reflns_av_R_equivalents 0.0669
_diffrn_reflns_av_sigmaI/netI 0.0596
_diffrn_reflns_limit_h_max 12
_diffrn_reflns_limit_h_min -12
_diffrn_reflns_limit_k_max 12
_diffrn_reflns_limit_k_min -12
_diffrn_reflns_limit_l_max 16
_diffrn_reflns_limit_l_min -16
_diffrn_reflns_number 20793
_diffrn_reflns_theta_full 24.99
_diffrn_reflns_theta_max 24.99
_diffrn_reflns_theta_min 3.71
_exptl_absorpt_coefficient_mu 1.083
_exptl_absorpt_correction_T_max 0.989
_exptl_absorpt_correction_T_min 0.899
_exptl_absorpt_correction_type multi-scan
_exptl_absorpt_process_details
;
multi-scan from symmetry-related measurements 
 Sortav (Blessing 1995)
;
_exptl_crystal_colour dark-red
_exptl_crystal_density_diffrn 1.561
_exptl_crystal_density_method 'not measured'
_exptl_crystal_description block
_exptl_crystal_F_000 680
_exptl_crystal_size_max 0.15
_exptl_crystal_size_mid 0.1
_exptl_crystal_size_min 0.07
_refine_diff_density_max 0.319
_refine_diff_density_min -0.365
_refine_diff_density_rms 0.069
_refine_ls_extinction_method none
_refine_ls_goodness_of_fit_ref 1.035
_refine_ls_hydrogen_treatment constr
_refine_ls_matrix_type full
_refine_ls_number_parameters 388
_refine_ls_number_reflns 4911
_refine_ls_number_restraints 0
_refine_ls_restrained_S_all 1.035
_refine_ls_R_factor_all 0.0672
_refine_ls_R_factor_gt 0.0404
_refine_ls_shift/su_max 0.000
_refine_ls_shift/su_mean 0.000
_refine_ls_structure_factor_coef Fsqd
_refine_ls_weighting_details 'calc w=1/[\s^2^(Fo^2^)+(0.0359P)^2^+0.9263P] where P=(Fo^2^+2Fc^2^)/3'
_refine_ls_weighting_scheme calc
_refine_ls_wR_factor_gt 0.0837
_refine_ls_wR_factor_ref 0.0933
_reflns_number_gt 3673
_reflns_number_total 4911
_reflns_threshold_expression >2sigma(I)
_cod_data_source_file cs0c03068_si_001.cif
_cod_data_source_block k14rlw1
_cod_depositor_comments
;
The following automatic conversions were performed:

data item '_symmetry_cell_setting' value 'Triclinic' was changed to
'triclinic' in accordance with the
/home/data/users/saulius/crontab/automatic-downloads/rss-feeds/ACS/lib/dictionaries/cif_core.dic
dictionary named 'cif_core.dic' version 2.4.2 last updated on
2011-04-26.

Automatic conversion script
Id: cif_fix_values 7556 2019-12-06 15:28:31Z antanas 

 Adding full bibliography for 4517986.cif.
;
_cod_original_cell_volume 1405.06(6)
_cod_original_sg_symbol_H-M P-1
_cod_database_code 4517986

loop_
_symmetry_equiv_pos_as_xyz
'x, y, z'
'-x, -y, -z'

loop_
_atom_site_label
_atom_site_type_symbol
_atom_site_fract_x
_atom_site_fract_y
_atom_site_fract_z
_atom_site_U_iso_or_equiv
_atom_site_adp_type
_atom_site_occupancy
_atom_site_symmetry_multiplicity
_atom_site_calc_flag
_atom_site_refinement_flags
_atom_site_disorder_assembly
_atom_site_disorder_group
Fe1 Fe 0.32245(4) 0.33828(5) 0.20781(4) 0.02314(14) Uani 1 1 d . . .
Fe2 Fe 0.36361(4) 0.33235(5) 0.45437(3) 0.02417(14) Uani 1 1 d . . .
O1 O 0.1692(2) 0.3562(2) 0.13414(17) 0.0273(5) Uani 1 1 d . . .
O2 O 0.3168(2) 0.5338(2) 0.12991(17) 0.0270(5) Uani 1 1 d . . .
O3 O 0.5280(2) 0.1888(2) 0.50398(17) 0.0286(5) Uani 1 1 d . . .
O4 O 0.2862(2) 0.2568(2) 0.58606(18) 0.0349(6) Uani 1 1 d . . .
O5 O 0.3035(2) 0.3158(2) 0.34348(16) 0.0281(5) Uani 1 1 d . . .
N1 N 0.2400(3) 0.5279(3) 0.4442(2) 0.0266(6) Uani 1 1 d . . .
N2 N 0.4792(3) 0.4717(3) 0.3838(2) 0.0268(6) Uani 1 1 d . . .
N3 N 0.3738(2) 0.1247(3) 0.2341(2) 0.0259(6) Uani 1 1 d . . .
N4 N 0.5234(2) 0.2905(3) 0.1809(2) 0.0252(6) Uani 1 1 d . . .
C1 C 0.5902(3) 0.3780(4) 0.1411(2) 0.0275(8) Uani 1 1 d . . .
H1 H 0.6800 0.3405 0.1324 0.033 Uiso 1 1 calc R . .
C2 C 0.5422(3) 0.5279(3) 0.1082(2) 0.0263(7) Uani 1 1 d . . .
C3 C 0.6325(3) 0.6062(4) 0.0807(3) 0.0347(8) Uani 1 1 d . . .
H3 H 0.7221 0.5593 0.0798 0.042 Uiso 1 1 calc R . .
C4 C 0.5962(4) 0.7477(4) 0.0552(3) 0.0394(9) Uani 1 1 d . . .
H4 H 0.6594 0.7979 0.0378 0.047 Uiso 1 1 calc R . .
C5 C 0.4645(4) 0.8166(4) 0.0554(3) 0.0352(8) Uani 1 1 d . . .
H5 H 0.4381 0.9146 0.0389 0.042 Uiso 1 1 calc R . .
C6 C 0.3722(3) 0.7448(3) 0.0791(2) 0.0295(8) Uani 1 1 d . . .
H6 H 0.2828 0.7947 0.0765 0.035 Uiso 1 1 calc R . .
C7 C 0.4075(3) 0.5990(3) 0.1072(2) 0.0242(7) Uani 1 1 d . . .
C8 C 0.5927(3) 0.1400(3) 0.2116(3) 0.0283(8) Uani 1 1 d . . .
H8A H 0.6757 0.1167 0.2508 0.034 Uiso 1 1 calc R . .
H8B H 0.6129 0.1179 0.1477 0.034 Uiso 1 1 calc R . .
C9 C 0.5060(3) 0.0549(3) 0.2811(3) 0.0294(8) Uani 1 1 d . . .
H9A H 0.5352 -0.0419 0.2836 0.035 Uiso 1 1 calc R . .
H9B H 0.5093 0.0513 0.3540 0.035 Uiso 1 1 calc R . .
C10 C 0.3040(3) 0.0558(3) 0.2178(2) 0.0276(8) Uani 1 1 d . . .
H10 H 0.3391 -0.0428 0.2405 0.033 Uiso 1 1 calc R . .
C11 C 0.1740(3) 0.1195(3) 0.1666(2) 0.0249(7) Uani 1 1 d . . .
C12 C 0.1074(3) 0.0316(4) 0.1535(3) 0.0324(8) Uani 1 1 d . . .
H12 H 0.1464 -0.0667 0.1813 0.039 Uiso 1 1 calc R . .
C13 C -0.0128(3) 0.0854(4) 0.1014(3) 0.0353(9) Uani 1 1 d . . .
H13 H -0.0560 0.0247 0.0928 0.042 Uiso 1 1 calc R . .
C14 C -0.0704(3) 0.2286(4) 0.0614(3) 0.0298(8) Uani 1 1 d . . .
H14 H -0.1529 0.2663 0.0245 0.036 Uiso 1 1 calc R . .
C15 C -0.0091(3) 0.3165(3) 0.0746(2) 0.0268(7) Uani 1 1 d . . .
H15 H -0.0512 0.4142 0.0477 0.032 Uiso 1 1 calc R . .
C16 C 0.1137(3) 0.2665(3) 0.1266(2) 0.0239(7) Uani 1 1 d . . .
C17 C 0.5994(3) 0.4351(4) 0.3596(2) 0.0290(8) Uani 1 1 d . . .
H17 H 0.6375 0.5078 0.3201 0.035 Uiso 1 1 calc R . .
C18 C 0.6797(3) 0.2938(4) 0.3876(3) 0.0293(8) Uani 1 1 d . . .
C19 C 0.8024(3) 0.2702(4) 0.3425(3) 0.0349(8) Uani 1 1 d . . .
H19 H 0.8286 0.3483 0.2949 0.042 Uiso 1 1 calc R . .
C20 C 0.8848(3) 0.1385(4) 0.3651(3) 0.0420(10) Uani 1 1 d . . .
H20 H 0.9662 0.1253 0.3328 0.050 Uiso 1 1 calc R . .
C21 C 0.8470(3) 0.0239(4) 0.4364(3) 0.0379(9) Uani 1 1 d . . .
H21 H 0.9038 -0.0678 0.4528 0.045 Uiso 1 1 calc R . .
C22 C 0.7294(3) 0.0415(4) 0.4832(3) 0.0339(8) Uani 1 1 d . . .
H22 H 0.7069 -0.0381 0.5326 0.041 Uiso 1 1 calc R . .
C23 C 0.6413(3) 0.1756(3) 0.4594(2) 0.0260(7) Uani 1 1 d . . .
C24 C 0.1933(3) 0.3095(3) 0.6400(3) 0.0288(8) Uani 1 1 d . . .
C25 C 0.1662(4) 0.2200(4) 0.7395(3) 0.0391(9) Uani 1 1 d . . .
H25 H 0.2118 0.1231 0.7652 0.047 Uiso 1 1 calc R . .
C26 C 0.0748(4) 0.2705(4) 0.8003(3) 0.0413(9) Uani 1 1 d . . .
H26 H 0.0601 0.2085 0.8684 0.050 Uiso 1 1 calc R . .
C27 C 0.0036(3) 0.4105(4) 0.7641(3) 0.0376(9) Uani 1 1 d . . .
H27 H -0.0601 0.4442 0.8065 0.045 Uiso 1 1 calc R . .
C28 C 0.0261(3) 0.4993(4) 0.6666(3) 0.0322(8) Uani 1 1 d . . .
H28 H -0.0240 0.5948 0.6409 0.039 Uiso 1 1 calc R . .
C29 C 0.1218(3) 0.4524(3) 0.6032(3) 0.0259(7) Uani 1 1 d . . .
C30 C 0.1493(3) 0.5539(3) 0.5058(3) 0.0275(8) Uani 1 1 d . . .
H30 H 0.0959 0.6478 0.4854 0.033 Uiso 1 1 calc R . .
C31 C 0.2652(3) 0.6407(3) 0.3504(3) 0.0315(8) Uani 1 1 d . . .
H31A H 0.2162 0.7331 0.3513 0.038 Uiso 1 1 calc R . .
H31B H 0.2387 0.6345 0.2853 0.038 Uiso 1 1 calc R . .
C32 C 0.4117(3) 0.6210(3) 0.3548(3) 0.0310(8) Uani 1 1 d . . .
H32A H 0.4391 0.6764 0.2850 0.037 Uiso 1 1 calc R . .
H32B H 0.4338 0.6533 0.4078 0.037 Uiso 1 1 calc R . .

loop_
_atom_site_aniso_label
_atom_site_aniso_U_11
_atom_site_aniso_U_22
_atom_site_aniso_U_33
_atom_site_aniso_U_23
_atom_site_aniso_U_13
_atom_site_aniso_U_12
Fe1 0.0224(3) 0.0228(3) 0.0250(3) -0.0109(2) -0.00036(19) -0.00485(19)
Fe2 0.0287(3) 0.0217(3) 0.0223(3) -0.0093(2) 0.00201(19) -0.0066(2)
O1 0.0271(12) 0.0233(12) 0.0331(13) -0.0120(11) -0.0036(10) -0.0067(10)
O2 0.0249(12) 0.0221(12) 0.0337(13) -0.0096(10) 0.0017(10) -0.0080(10)
O3 0.0270(13) 0.0243(12) 0.0289(13) -0.0064(10) 0.0018(10) -0.0047(10)
O4 0.0416(14) 0.0236(13) 0.0308(14) -0.0086(11) 0.0133(11) -0.0021(10)
O5 0.0320(13) 0.0276(13) 0.0273(13) -0.0136(11) 0.0018(10) -0.0082(10)
N1 0.0331(16) 0.0217(15) 0.0237(15) -0.0078(13) -0.0021(12) -0.0063(12)
N2 0.0336(17) 0.0264(16) 0.0214(15) -0.0093(13) -0.0017(12) -0.0091(13)
N3 0.0278(15) 0.0235(15) 0.0217(15) -0.0070(12) -0.0017(11) -0.0021(12)
N4 0.0251(15) 0.0266(15) 0.0209(15) -0.0083(12) -0.0020(11) -0.0033(12)
C1 0.0220(18) 0.038(2) 0.0198(17) -0.0126(16) 0.0000(13) -0.0030(15)
C2 0.0267(18) 0.035(2) 0.0179(17) -0.0099(15) 0.0007(13) -0.0100(15)
C3 0.0258(19) 0.047(2) 0.028(2) -0.0091(17) 0.0021(15) -0.0149(16)
C4 0.041(2) 0.044(2) 0.036(2) -0.0078(18) 0.0041(17) -0.0277(19)
C5 0.047(2) 0.032(2) 0.028(2) -0.0068(16) 0.0016(16) -0.0202(18)
C6 0.034(2) 0.030(2) 0.0244(19) -0.0106(16) -0.0010(15) -0.0097(16)
C7 0.0303(19) 0.0280(19) 0.0165(17) -0.0077(14) 0.0029(13) -0.0130(15)
C8 0.0269(18) 0.0302(19) 0.0229(18) -0.0113(15) -0.0021(14) 0.0013(14)
C9 0.0311(19) 0.0218(18) 0.0264(19) -0.0058(15) -0.0066(14) 0.0026(14)
C10 0.035(2) 0.0170(17) 0.0262(19) -0.0068(15) 0.0009(14) -0.0019(15)
C11 0.0304(19) 0.0236(18) 0.0230(18) -0.0103(15) 0.0036(14) -0.0100(14)
C12 0.042(2) 0.0246(19) 0.035(2) -0.0140(16) 0.0072(16) -0.0125(16)
C13 0.038(2) 0.041(2) 0.037(2) -0.0192(18) 0.0041(16) -0.0209(18)
C14 0.0233(18) 0.037(2) 0.032(2) -0.0149(17) 0.0037(14) -0.0098(15)
C15 0.0275(19) 0.0254(18) 0.0284(19) -0.0105(15) 0.0040(14) -0.0094(14)
C16 0.0283(18) 0.0245(18) 0.0217(17) -0.0108(15) 0.0053(13) -0.0101(14)
C17 0.038(2) 0.036(2) 0.0200(18) -0.0114(16) 0.0012(15) -0.0202(17)
C18 0.0298(19) 0.041(2) 0.0241(18) -0.0166(17) 0.0024(14) -0.0149(16)
C19 0.036(2) 0.048(2) 0.028(2) -0.0161(18) 0.0022(15) -0.0194(18)
C20 0.027(2) 0.064(3) 0.039(2) -0.025(2) 0.0046(16) -0.0120(19)
C21 0.030(2) 0.041(2) 0.041(2) -0.0209(19) -0.0022(17) 0.0003(17)
C22 0.035(2) 0.034(2) 0.028(2) -0.0096(17) -0.0035(15) -0.0064(16)
C23 0.0261(18) 0.034(2) 0.0220(18) -0.0145(16) -0.0022(14) -0.0093(15)
C24 0.0303(19) 0.0294(19) 0.0297(19) -0.0159(16) 0.0050(15) -0.0076(15)
C25 0.047(2) 0.027(2) 0.036(2) -0.0109(17) 0.0176(17) -0.0059(17)
C26 0.049(2) 0.031(2) 0.041(2) -0.0122(18) 0.0216(18) -0.0133(18)
C27 0.034(2) 0.040(2) 0.051(2) -0.030(2) 0.0168(17) -0.0138(17)
C28 0.0272(19) 0.029(2) 0.042(2) -0.0173(18) 0.0028(16) -0.0056(15)
C29 0.0243(18) 0.0264(18) 0.0286(19) -0.0129(16) -0.0018(14) -0.0057(14)
C30 0.0251(18) 0.0226(18) 0.035(2) -0.0144(16) -0.0078(15) 0.0004(14)
C31 0.047(2) 0.0207(18) 0.0231(19) -0.0063(15) -0.0014(16) -0.0063(16)
C32 0.047(2) 0.0259(19) 0.0224(18) -0.0077(15) 0.0020(15) -0.0167(16)

loop_
_atom_type_symbol
_atom_type_description
_atom_type_scat_dispersion_real
_atom_type_scat_dispersion_imag
_atom_type_scat_source
C C 0.0033 0.0016 'International Tables Vol C Tables 4.2.6.8 and 6.1.1.4'
H H 0.0000 0.0000 'International Tables Vol C Tables 4.2.6.8 and 6.1.1.4'
N N 0.0061 0.0033 'International Tables Vol C Tables 4.2.6.8 and 6.1.1.4'
O O 0.0106 0.0060 'International Tables Vol C Tables 4.2.6.8 and 6.1.1.4'
Fe Fe 0.3463 0.8444 'International Tables Vol C Tables 4.2.6.8 and 6.1.1.4'

loop_
_geom_angle_atom_site_label_1
_geom_angle_atom_site_label_2
_geom_angle_atom_site_label_3
_geom_angle
_geom_angle_site_symmetry_1
_geom_angle_site_symmetry_3
_geom_angle_publ_flag
O5 Fe1 O1 115.31(9) . . ?
O5 Fe1 O2 106.27(9) . . ?
O1 Fe1 O2 93.04(9) . . ?
O5 Fe1 N3 96.41(10) . . ?
O1 Fe1 N3 86.25(9) . . ?
O2 Fe1 N3 155.11(10) . . ?
O5 Fe1 N4 108.05(10) . . ?
O1 Fe1 N4 134.79(9) . . ?
O2 Fe1 N4 86.55(9) . . ?
N3 Fe1 N4 76.61(10) . . ?
O5 Fe2 O4 116.28(10) . . ?
O5 Fe2 O3 107.76(9) . . ?
O4 Fe2 O3 91.96(9) . . ?
O5 Fe2 N1 101.12(10) . . ?
O4 Fe2 N1 85.83(10) . . ?
O3 Fe2 N1 148.69(10) . . ?
O5 Fe2 N2 103.02(10) . . ?
O4 Fe2 N2 139.31(10) . . ?
O3 Fe2 N2 85.52(10) . . ?
N1 Fe2 N2 76.30(10) . . ?
C16 O1 Fe1 134.2(2) . . ?
C7 O2 Fe1 132.4(2) . . ?
C23 O3 Fe2 130.1(2) . . ?
C24 O4 Fe2 134.9(2) . . ?
Fe2 O5 Fe1 146.37(13) . . ?
C30 N1 C31 120.9(3) . . ?
C30 N1 Fe2 128.2(2) . . ?
C31 N1 Fe2 110.78(19) . . ?
C17 N2 C32 119.0(3) . . ?
C17 N2 Fe2 125.1(2) . . ?
C32 N2 Fe2 115.8(2) . . ?
C10 N3 C9 121.1(3) . . ?
C10 N3 Fe1 128.5(2) . . ?
C9 N3 Fe1 110.3(2) . . ?
C1 N4 C8 117.5(3) . . ?
C1 N4 Fe1 126.7(2) . . ?
C8 N4 Fe1 115.8(2) . . ?
N4 C1 C2 126.3(3) . . ?
N4 C1 H1 116.9 . . ?
C2 C1 H1 116.9 . . ?
C3 C2 C7 118.8(3) . . ?
C3 C2 C1 118.6(3) . . ?
C7 C2 C1 122.6(3) . . ?
C4 C3 C2 122.4(3) . . ?
C4 C3 H3 118.8 . . ?
C2 C3 H3 118.8 . . ?
C3 C4 C5 118.7(3) . . ?
C3 C4 H4 120.7 . . ?
C5 C4 H4 120.7 . . ?
C6 C5 C4 120.9(3) . . ?
C6 C5 H5 119.5 . . ?
C4 C5 H5 119.5 . . ?
C5 C6 C7 121.4(3) . . ?
C5 C6 H6 119.3 . . ?
C7 C6 H6 119.3 . . ?
O2 C7 C6 119.7(3) . . ?
O2 C7 C2 122.5(3) . . ?
C6 C7 C2 117.8(3) . . ?
N4 C8 C9 108.6(3) . . ?
N4 C8 H8A 110.0 . . ?
C9 C8 H8A 110.0 . . ?
N4 C8 H8B 110.0 . . ?
C9 C8 H8B 110.0 . . ?
H8A C8 H8B 108.4 . . ?
N3 C9 C8 106.8(3) . . ?
N3 C9 H9A 110.4 . . ?
C8 C9 H9A 110.4 . . ?
N3 C9 H9B 110.4 . . ?
C8 C9 H9B 110.4 . . ?
H9A C9 H9B 108.6 . . ?
N3 C10 C11 124.0(3) . . ?
N3 C10 H10 118.0 . . ?
C11 C10 H10 118.0 . . ?
C12 C11 C16 119.0(3) . . ?
C12 C11 C10 118.3(3) . . ?
C16 C11 C10 122.7(3) . . ?
C13 C12 C11 121.4(3) . . ?
C13 C12 H12 119.3 . . ?
C11 C12 H12 119.3 . . ?
C12 C13 C14 119.5(3) . . ?
C12 C13 H13 120.3 . . ?
C14 C13 H13 120.3 . . ?
C15 C14 C13 120.4(3) . . ?
C15 C14 H14 119.8 . . ?
C13 C14 H14 119.8 . . ?
C14 C15 C16 122.1(3) . . ?
C14 C15 H15 119.0 . . ?
C16 C15 H15 119.0 . . ?
O1 C16 C15 119.3(3) . . ?
O1 C16 C11 123.1(3) . . ?
C15 C16 C11 117.6(3) . . ?
N2 C17 C18 125.3(3) . . ?
N2 C17 H17 117.4 . . ?
C18 C17 H17 117.4 . . ?
C19 C18 C23 118.5(3) . . ?
C19 C18 C17 118.5(3) . . ?
C23 C18 C17 123.0(3) . . ?
C20 C19 C18 122.2(3) . . ?
C20 C19 H19 118.9 . . ?
C18 C19 H19 118.9 . . ?
C19 C20 C21 118.8(3) . . ?
C19 C20 H20 120.6 . . ?
C21 C20 H20 120.6 . . ?
C22 C21 C20 121.2(3) . . ?
C22 C21 H21 119.4 . . ?
C20 C21 H21 119.4 . . ?
C21 C22 C23 121.1(3) . . ?
C21 C22 H22 119.4 . . ?
C23 C22 H22 119.4 . . ?
O3 C23 C22 119.7(3) . . ?
O3 C23 C18 122.2(3) . . ?
C22 C23 C18 118.1(3) . . ?
O4 C24 C25 118.6(3) . . ?
O4 C24 C29 123.2(3) . . ?
C25 C24 C29 118.1(3) . . ?
C26 C25 C24 120.9(3) . . ?
C26 C25 H25 119.6 . . ?
C24 C25 H25 119.6 . . ?
C25 C26 C27 121.2(3) . . ?
C25 C26 H26 119.4 . . ?
C27 C26 H26 119.4 . . ?
C28 C27 C26 119.1(3) . . ?
C28 C27 H27 120.4 . . ?
C26 C27 H27 120.4 . . ?
C27 C28 C29 121.5(3) . . ?
C27 C28 H28 119.3 . . ?
C29 C28 H28 119.3 . . ?
C28 C29 C24 119.2(3) . . ?
C28 C29 C30 118.6(3) . . ?
C24 C29 C30 122.1(3) . . ?
N1 C30 C29 125.4(3) . . ?
N1 C30 H30 117.3 . . ?
C29 C30 H30 117.3 . . ?
N1 C31 C32 106.1(3) . . ?
N1 C31 H31A 110.5 . . ?
C32 C31 H31A 110.5 . . ?
N1 C31 H31B 110.5 . . ?
C32 C31 H31B 110.5 . . ?
H31A C31 H31B 108.7 . . ?
N2 C32 C31 108.3(3) . . ?
N2 C32 H32A 110.0 . . ?
C31 C32 H32A 110.0 . . ?
N2 C32 H32B 110.0 . . ?
C31 C32 H32B 110.0 . . ?
H32A C32 H32B 108.4 . . ?

loop_
_geom_bond_atom_site_label_1
_geom_bond_atom_site_label_2
_geom_bond_distance
_geom_bond_site_symmetry_2
_geom_bond_publ_flag
Fe1 O5 1.788(2) . ?
Fe1 O1 1.916(2) . ?
Fe1 O2 1.949(2) . ?
Fe1 N3 2.100(3) . ?
Fe1 N4 2.108(3) . ?
Fe2 O5 1.786(2) . ?
Fe2 O4 1.913(2) . ?
Fe2 O3 1.938(2) . ?
Fe2 N1 2.104(3) . ?
Fe2 N2 2.127(3) . ?
O1 C16 1.315(4) . ?
O2 C7 1.313(4) . ?
O3 C23 1.317(4) . ?
O4 C24 1.327(4) . ?
N1 C30 1.285(4) . ?
N1 C31 1.463(4) . ?
N2 C17 1.295(4) . ?
N2 C32 1.467(4) . ?
N3 C10 1.283(4) . ?
N3 C9 1.460(4) . ?
N4 C1 1.283(4) . ?
N4 C8 1.480(4) . ?
C1 C2 1.442(5) . ?
C1 H1 0.9500 . ?
C2 C3 1.405(5) . ?
C2 C7 1.426(4) . ?
C3 C4 1.369(5) . ?
C3 H3 0.9500 . ?
C4 C5 1.394(5) . ?
C4 H4 0.9500 . ?
C5 C6 1.376(5) . ?
C5 H5 0.9500 . ?
C6 C7 1.408(4) . ?
C6 H6 0.9500 . ?
C8 C9 1.519(5) . ?
C8 H8A 0.9900 . ?
C8 H8B 0.9900 . ?
C9 H9A 0.9900 . ?
C9 H9B 0.9900 . ?
C10 C11 1.458(4) . ?
C10 H10 0.9500 . ?
C11 C12 1.411(4) . ?
C11 C16 1.423(4) . ?
C12 C13 1.375(5) . ?
C12 H12 0.9500 . ?
C13 C14 1.384(5) . ?
C13 H13 0.9500 . ?
C14 C15 1.373(4) . ?
C14 H14 0.9500 . ?
C15 C16 1.401(4) . ?
C15 H15 0.9500 . ?
C17 C18 1.434(5) . ?
C17 H17 0.9500 . ?
C18 C19 1.412(5) . ?
C18 C23 1.429(5) . ?
C19 C20 1.369(5) . ?
C19 H19 0.9500 . ?
C20 C21 1.397(5) . ?
C20 H20 0.9500 . ?
C21 C22 1.372(5) . ?
C21 H21 0.9500 . ?
C22 C23 1.409(5) . ?
C22 H22 0.9500 . ?
C24 C25 1.403(5) . ?
C24 C29 1.412(4) . ?
C25 C26 1.372(5) . ?
C25 H25 0.9500 . ?
C26 C27 1.387(5) . ?
C26 H26 0.9500 . ?
C27 C28 1.364(5) . ?
C27 H27 0.9500 . ?
C28 C29 1.408(4) . ?
C28 H28 0.9500 . ?
C29 C30 1.439(5) . ?
C30 H30 0.9500 . ?
C31 C32 1.527(5) . ?
C31 H31A 0.9900 . ?
C31 H31B 0.9900 . ?
C32 H32A 0.9900 . ?
C32 H32B 0.9900 . ?

loop_
_geom_torsion_atom_site_label_1
_geom_torsion_atom_site_label_2
_geom_torsion_atom_site_label_3
_geom_torsion_atom_site_label_4
_geom_torsion
_geom_torsion_site_symmetry_1
_geom_torsion_site_symmetry_2
_geom_torsion_site_symmetry_3
_geom_torsion_site_symmetry_4
_geom_torsion_publ_flag
O5 Fe1 O1 C16 -82.8(3) . . . . ?
O2 Fe1 O1 C16 167.6(3) . . . . ?
N3 Fe1 O1 C16 12.5(3) . . . . ?
N4 Fe1 O1 C16 79.5(3) . . . . ?
O5 Fe1 O2 C7 88.0(3) . . . . ?
O1 Fe1 O2 C7 -154.5(3) . . . . ?
N3 Fe1 O2 C7 -66.9(4) . . . . ?
N4 Fe1 O2 C7 -19.8(3) . . . . ?
O5 Fe2 O3 C23 68.8(3) . . . . ?
O4 Fe2 O3 C23 -172.8(2) . . . . ?
N1 Fe2 O3 C23 -87.6(3) . . . . ?
N2 Fe2 O3 C23 -33.5(2) . . . . ?
O5 Fe2 O4 C24 -98.2(3) . . . . ?
O3 Fe2 O4 C24 150.8(3) . . . . ?
N1 Fe2 O4 C24 2.1(3) . . . . ?
N2 Fe2 O4 C24 65.4(4) . . . . ?
O4 Fe2 O5 Fe1 -172.7(2) . . . . ?
O3 Fe2 O5 Fe1 -71.3(2) . . . . ?
N1 Fe2 O5 Fe1 96.5(2) . . . . ?
N2 Fe2 O5 Fe1 18.1(3) . . . . ?
O1 Fe1 O5 Fe2 -157.6(2) . . . . ?
O2 Fe1 O5 Fe2 -56.1(2) . . . . ?
N3 Fe1 O5 Fe2 113.6(2) . . . . ?
N4 Fe1 O5 Fe2 35.6(3) . . . . ?
O5 Fe2 N1 C30 109.7(3) . . . . ?
O4 Fe2 N1 C30 -6.3(3) . . . . ?
O3 Fe2 N1 C30 -93.2(3) . . . . ?
N2 Fe2 N1 C30 -149.4(3) . . . . ?
O5 Fe2 N1 C31 -67.8(2) . . . . ?
O4 Fe2 N1 C31 176.2(2) . . . . ?
O3 Fe2 N1 C31 89.3(3) . . . . ?
N2 Fe2 N1 C31 33.0(2) . . . . ?
O5 Fe2 N2 C17 -84.4(3) . . . . ?
O4 Fe2 N2 C17 110.6(3) . . . . ?
O3 Fe2 N2 C17 22.9(2) . . . . ?
N1 Fe2 N2 C17 177.2(3) . . . . ?
O5 Fe2 N2 C32 91.2(2) . . . . ?
O4 Fe2 N2 C32 -73.8(3) . . . . ?
O3 Fe2 N2 C32 -161.6(2) . . . . ?
N1 Fe2 N2 C32 -7.2(2) . . . . ?
O5 Fe1 N3 C10 104.4(3) . . . . ?
O1 Fe1 N3 C10 -10.7(3) . . . . ?
O2 Fe1 N3 C10 -99.8(3) . . . . ?
N4 Fe1 N3 C10 -148.5(3) . . . . ?
O5 Fe1 N3 C9 -72.8(2) . . . . ?
O1 Fe1 N3 C9 172.1(2) . . . . ?
O2 Fe1 N3 C9 82.9(3) . . . . ?
N4 Fe1 N3 C9 34.2(2) . . . . ?
O5 Fe1 N4 C1 -97.8(3) . . . . ?
O1 Fe1 N4 C1 99.1(3) . . . . ?
O2 Fe1 N4 C1 8.2(3) . . . . ?
N3 Fe1 N4 C1 169.8(3) . . . . ?
O5 Fe1 N4 C8 82.2(2) . . . . ?
O1 Fe1 N4 C8 -80.9(2) . . . . ?
O2 Fe1 N4 C8 -171.8(2) . . . . ?
N3 Fe1 N4 C8 -10.2(2) . . . . ?
C8 N4 C1 C2 -178.7(3) . . . . ?
Fe1 N4 C1 C2 1.4(4) . . . . ?
N4 C1 C2 C3 170.7(3) . . . . ?
N4 C1 C2 C7 -6.2(5) . . . . ?
C7 C2 C3 C4 1.4(5) . . . . ?
C1 C2 C3 C4 -175.7(3) . . . . ?
C2 C3 C4 C5 -0.8(5) . . . . ?
C3 C4 C5 C6 -0.9(5) . . . . ?
C4 C5 C6 C7 2.0(5) . . . . ?
Fe1 O2 C7 C6 -160.0(2) . . . . ?
Fe1 O2 C7 C2 21.0(4) . . . . ?
C5 C6 C7 O2 179.6(3) . . . . ?
C5 C6 C7 C2 -1.3(5) . . . . ?
C3 C2 C7 O2 178.7(3) . . . . ?
C1 C2 C7 O2 -4.4(5) . . . . ?
C3 C2 C7 C6 -0.3(4) . . . . ?
C1 C2 C7 C6 176.6(3) . . . . ?
C1 N4 C8 C9 165.8(3) . . . . ?
Fe1 N4 C8 C9 -14.2(3) . . . . ?
C10 N3 C9 C8 131.0(3) . . . . ?
Fe1 N3 C9 C8 -51.6(3) . . . . ?
N4 C8 C9 N3 41.5(3) . . . . ?
C9 N3 C10 C11 -176.9(3) . . . . ?
Fe1 N3 C10 C11 6.2(5) . . . . ?
N3 C10 C11 C12 -180.0(3) . . . . ?
N3 C10 C11 C16 2.0(5) . . . . ?
C16 C11 C12 C13 1.3(5) . . . . ?
C10 C11 C12 C13 -176.8(3) . . . . ?
C11 C12 C13 C14 -0.5(5) . . . . ?
C12 C13 C14 C15 -0.8(5) . . . . ?
C13 C14 C15 C16 1.2(5) . . . . ?
Fe1 O1 C16 C15 172.4(2) . . . . ?
Fe1 O1 C16 C11 -9.3(5) . . . . ?
C14 C15 C16 O1 178.0(3) . . . . ?
C14 C15 C16 C11 -0.3(5) . . . . ?
C12 C11 C16 O1 -179.2(3) . . . . ?
C10 C11 C16 O1 -1.1(5) . . . . ?
C12 C11 C16 C15 -0.9(4) . . . . ?
C10 C11 C16 C15 177.2(3) . . . . ?
C32 N2 C17 C18 176.5(3) . . . . ?
Fe2 N2 C17 C18 -8.0(4) . . . . ?
N2 C17 C18 C19 170.8(3) . . . . ?
N2 C17 C18 C23 -9.4(5) . . . . ?
C23 C18 C19 C20 0.2(5) . . . . ?
C17 C18 C19 C20 -180.0(3) . . . . ?
C18 C19 C20 C21 -1.0(5) . . . . ?
C19 C20 C21 C22 0.3(5) . . . . ?
C20 C21 C22 C23 1.3(5) . . . . ?
Fe2 O3 C23 C22 -152.7(2) . . . . ?
Fe2 O3 C23 C18 28.0(4) . . . . ?
C21 C22 C23 O3 178.6(3) . . . . ?
C21 C22 C23 C18 -2.1(5) . . . . ?
C19 C18 C23 O3 -179.3(3) . . . . ?
C17 C18 C23 O3 0.8(5) . . . . ?
C19 C18 C23 C22 1.4(4) . . . . ?
C17 C18 C23 C22 -178.5(3) . . . . ?
Fe2 O4 C24 C25 -176.9(2) . . . . ?
Fe2 O4 C24 C29 1.7(5) . . . . ?
O4 C24 C25 C26 177.3(3) . . . . ?
C29 C24 C25 C26 -1.4(5) . . . . ?
C24 C25 C26 C27 2.0(6) . . . . ?
C25 C26 C27 C28 -0.6(6) . . . . ?
C26 C27 C28 C29 -1.4(5) . . . . ?
C27 C28 C29 C24 2.0(5) . . . . ?
C27 C28 C29 C30 -174.1(3) . . . . ?
O4 C24 C29 C28 -179.2(3) . . . . ?
C25 C24 C29 C28 -0.6(5) . . . . ?
O4 C24 C29 C30 -3.2(5) . . . . ?
C25 C24 C29 C30 175.4(3) . . . . ?
C31 N1 C30 C29 -175.8(3) . . . . ?
Fe2 N1 C30 C29 6.8(5) . . . . ?
C28 C29 C30 N1 174.7(3) . . . . ?
C24 C29 C30 N1 -1.3(5) . . . . ?
C30 N1 C31 C32 130.3(3) . . . . ?
Fe2 N1 C31 C32 -52.0(3) . . . . ?
C17 N2 C32 C31 157.7(3) . . . . ?
Fe2 N2 C32 C31 -18.2(3) . . . . ?
N1 C31 C32 N2 44.1(3) . . . . ?
